data_2224423
loop_
_publ_author_name
'Yan, Fu-Feng'
'Liang, Chong-Jia'

_publ_section_title
;
 3-[1-(3,4-Dichlorophenyl)ethyl]-1,3-thiazinane-2-thione
;
_journal_coeditor_code RZ2386
_journal_issue 12
_journal_name_full 'Acta Crystallographica Section E'
_journal_page_first o3067
_journal_paper_doi 10.1107/S1600536809046352
_journal_volume 65
_journal_year 2009
_chemical_formula_iupac 'C12 H13 Cl2 N S2'
_chemical_formula_moiety 'C12 H13 Cl2 N S2'
_chemical_formula_sum 'C12 H13 Cl2 N S2'
_chemical_formula_weight 306.25
_chemical_name_systematic
;
3-[1-(3,4-Dichlorophenyl)ethyl]-1,3-thiazinane-2-thione
;
_space_group_IT_number 15
_symmetry_cell_setting monoclinic
_symmetry_space_group_name_Hall '-C 2yc'
_symmetry_space_group_name_H-M 'C 1 2/c 1'
_atom_sites_solution_hydrogens geom
_atom_sites_solution_primary direct
_atom_sites_solution_secondary difmap
_audit_creation_method SHELXL-97
_cell_angle_alpha 90.00
_cell_angle_beta 101.417(4)
_cell_angle_gamma 90.00
_cell_formula_units_Z 8
_cell_length_a 13.6003(13)
_cell_length_b 6.7270(7)
_cell_length_c 29.149(3)
_cell_measurement_reflns_used 7182
_cell_measurement_temperature 113(2)
_cell_measurement_theta_max 27.511
_cell_measurement_theta_min 2.312
_cell_volume 2614.0(5)
_computing_cell_refinement 'CrystalClear (Rigaku, 2005)'
_computing_data_collection 'CrystalClear (Rigaku, 2005)'
_computing_data_reduction 'CrystalClear (Rigaku, 2005)'
_computing_molecular_graphics 'SHELXTL (Sheldrick, 2008)'
_computing_publication_material 'SHELXTL (Sheldrick, 2008)'
_computing_structure_refinement 'SHELXTL (Sheldrick, 2008)'
_computing_structure_solution 'SHELXTL (Sheldrick, 2008)'
_diffrn_ambient_temperature 113(2)
_diffrn_measured_fraction_theta_full 0.982
_diffrn_measured_fraction_theta_max 0.982
_diffrn_measurement_device_type 'Rigaku Saturn CCD area-detector'
_diffrn_measurement_method \w
_diffrn_radiation_monochromator confocal
_diffrn_radiation_source 'rotating anode'
_diffrn_radiation_type MoK\a
_diffrn_radiation_wavelength 0.71073
_diffrn_reflns_av_R_equivalents 0.0483
_diffrn_reflns_av_sigmaI/netI 0.0488
_diffrn_reflns_limit_h_max 17
_diffrn_reflns_limit_h_min -17
_diffrn_reflns_limit_k_max 8
_diffrn_reflns_limit_k_min -8
_diffrn_reflns_limit_l_max 36
_diffrn_reflns_limit_l_min -37
_diffrn_reflns_number 11612
_diffrn_reflns_theta_full 27.82
_diffrn_reflns_theta_max 27.82
_diffrn_reflns_theta_min 2.85
_diffrn_standards_decay_% 0
_diffrn_standards_interval_count 0
_diffrn_standards_interval_time 0
_diffrn_standards_number 0
_exptl_absorpt_coefficient_mu 0.791
_exptl_absorpt_correction_T_max 0.9394
_exptl_absorpt_correction_T_min 0.8973
_exptl_absorpt_correction_type multi-scan
_exptl_absorpt_process_details '(CrystalClear; Rigaku, 2005)'
_exptl_crystal_colour colourless
_exptl_crystal_density_diffrn 1.556
_exptl_crystal_density_method 'not measured'
_exptl_crystal_description platelet
_exptl_crystal_F_000 1264
_exptl_crystal_size_max 0.14
_exptl_crystal_size_mid 0.12
_exptl_crystal_size_min 0.08
_refine_diff_density_max 0.323
_refine_diff_density_min -0.273
_refine_ls_extinction_method none
_refine_ls_goodness_of_fit_ref 1.074
_refine_ls_hydrogen_treatment constr
_refine_ls_matrix_type full
_refine_ls_number_parameters 155
_refine_ls_number_reflns 3029
_refine_ls_number_restraints 0
_refine_ls_restrained_S_all 1.074
_refine_ls_R_factor_all 0.0437
_refine_ls_R_factor_gt 0.0349
_refine_ls_shift/su_max 0.001
_refine_ls_shift/su_mean 0.000
_refine_ls_structure_factor_coef Fsqd
_refine_ls_weighting_details 'calc w=1/[\s^2^(Fo^2^)+(0.0402P)^2^+0.4571P] where P=(Fo^2^+2Fc^2^)/3'
_refine_ls_weighting_scheme calc
_refine_ls_wR_factor_gt 0.0801
_refine_ls_wR_factor_ref 0.0850
_reflns_number_gt 2527
_reflns_number_total 3029
_reflns_threshold_expression I>2sigma(I)
_cod_data_source_file rz2386.cif
_cod_data_source_block I
_cod_depositor_comments
;
The following automatic conversions were performed:
'_symmetry_cell_setting' value 'Monoclinic' changed to 'monoclinic'
according to '/home/saulius/struct/CIF-dictionaries/cif_core.dic'
dictionary named 'cif_core.dic' version 2.4.1 from 2010-06-29.

Automatic conversion script
Id: cif_fix_enum 1527 2010-12-29 10:47:43Z saulius 

The following automatic conversions were performed:

'_symmetry_cell_setting' value 'Monoclinic' changed to 'monoclinic'
according to /home/saulius/struct/CIF-dictionaries/cif_core.dic
dictionary named 'cif_core.dic' version 2.4.1 from 2010-06-29.

Automatic conversion script
Id: cif_fix_values 1715 2011-07-08 13:25:40Z adriana 
;
_cod_original_cell_volume 2614.1(5)
_cod_original_sg_symbol_H-M 'C 2/c'
_cod_database_code 2224423
_cod_database_fobs_code 2224423

loop_
_symmetry_equiv_pos_as_xyz
'x, y, z'
'-x, y, -z+1/2'
'x+1/2, y+1/2, z'
'-x+1/2, y+1/2, -z+1/2'
'-x, -y, -z'
'x, -y, z-1/2'
'-x+1/2, -y+1/2, -z'
'x+1/2, -y+1/2, z-1/2'

loop_
_atom_site_type_symbol
_atom_site_label
_atom_site_fract_x
_atom_site_fract_y
_atom_site_fract_z
_atom_site_U_iso_or_equiv
_atom_site_adp_type
_atom_site_calc_flag
_atom_site_refinement_flags
_atom_site_occupancy
_atom_site_disorder_assembly
_atom_site_disorder_group
Cl Cl1 0.60316(4) 0.10311(6) 0.452969(16) 0.02326(13) Uani d . 1 . .
Cl Cl2 0.63526(3) 0.55467(7) 0.429381(15) 0.02298(13) Uani d . 1 . .
S S1 0.55056(4) 0.60336(7) 0.693068(19) 0.02744(14) Uani d . 1 . .
S S2 0.75483(4) 0.70607(7) 0.725845(17) 0.02484(13) Uani d . 1 . .
N N1 0.69926(10) 0.4226(2) 0.66046(5) 0.0155(3) Uani d . 1 . .
C C1 0.66962(14) 0.5552(3) 0.68892(6) 0.0177(4) Uani d . 1 . .
C C2 0.80510(13) 0.3723(3) 0.66064(7) 0.0189(4) Uani d . 1 . .
H H2A 0.8097 0.3130 0.6300 0.023 Uiso calc R 1 . .
H H2B 0.8277 0.2709 0.6851 0.023 Uiso calc R 1 . .
C C3 0.87453(14) 0.5495(3) 0.66958(7) 0.0256(4) Uani d . 1 . .
H H3A 0.9428 0.5094 0.6662 0.031 Uiso calc R 1 . .
H H3B 0.8507 0.6541 0.6461 0.031 Uiso calc R 1 . .
C C4 0.87848(15) 0.6317(3) 0.71811(7) 0.0281(5) Uani d . 1 . .
H H4A 0.9241 0.7479 0.7232 0.034 Uiso calc R 1 . .
H H4B 0.9056 0.5294 0.7416 0.034 Uiso calc R 1 . .
C C5 0.62405(13) 0.3052(2) 0.62764(6) 0.0162(4) Uani d . 1 . .
H H5 0.5563 0.3438 0.6331 0.019 Uiso calc R 1 . .
C C6 0.63753(15) 0.0842(3) 0.63832(7) 0.0224(4) Uani d . 1 . .
H H6A 0.7011 0.0391 0.6309 0.034 Uiso calc R 1 . .
H H6B 0.5820 0.0101 0.6193 0.034 Uiso calc R 1 . .
H H6C 0.6382 0.0613 0.6716 0.034 Uiso calc R 1 . .
C C7 0.62876(13) 0.3644(3) 0.57774(6) 0.0168(4) Uani d . 1 . .
C C8 0.61792(13) 0.2249(3) 0.54197(6) 0.0172(4) Uani d . 1 . .
H H8 0.6098 0.0885 0.5488 0.021 Uiso calc R 1 . .
C C9 0.61883(13) 0.2827(3) 0.49638(6) 0.0163(4) Uani d . 1 . .
C C10 0.63158(12) 0.4809(3) 0.48584(6) 0.0167(4) Uani d . 1 . .
C C11 0.64194(14) 0.6213(3) 0.52126(7) 0.0208(4) Uani d . 1 . .
H H11 0.6504 0.7575 0.5144 0.025 Uiso calc R 1 . .
C C12 0.63994(14) 0.5635(3) 0.56657(6) 0.0197(4) Uani d . 1 . .
H H12 0.6463 0.6612 0.5905 0.024 Uiso calc R 1 . .

loop_
_atom_site_aniso_label
_atom_site_aniso_U_11
_atom_site_aniso_U_22
_atom_site_aniso_U_33
_atom_site_aniso_U_12
_atom_site_aniso_U_13
_atom_site_aniso_U_23
Cl1 0.0312(3) 0.0223(2) 0.0161(2) -0.00385(19) 0.00449(19) -0.00435(18)
Cl2 0.0274(3) 0.0267(2) 0.0152(2) 0.00102(19) 0.00507(19) 0.00504(18)
S1 0.0251(3) 0.0273(3) 0.0333(3) 0.0055(2) 0.0140(2) -0.0023(2)
S2 0.0338(3) 0.0205(2) 0.0181(3) 0.0007(2) -0.0003(2) -0.00394(18)
N1 0.0150(7) 0.0191(7) 0.0123(8) 0.0016(6) 0.0023(6) -0.0010(6)
C1 0.0246(9) 0.0159(8) 0.0127(9) 0.0017(7) 0.0038(7) 0.0034(7)
C2 0.0166(9) 0.0248(9) 0.0158(10) 0.0034(7) 0.0046(7) -0.0008(7)
C3 0.0190(9) 0.0317(10) 0.0259(11) -0.0019(8) 0.0040(8) 0.0052(9)
C4 0.0245(10) 0.0281(10) 0.0279(12) -0.0067(8) -0.0038(8) 0.0002(8)
C5 0.0171(8) 0.0185(9) 0.0126(9) -0.0007(7) 0.0016(7) -0.0002(7)
C6 0.0307(10) 0.0215(9) 0.0152(10) -0.0041(8) 0.0046(8) 0.0015(7)
C7 0.0146(8) 0.0201(8) 0.0151(9) 0.0014(7) 0.0018(7) 0.0004(7)
C8 0.0172(8) 0.0163(8) 0.0176(10) -0.0008(7) 0.0024(7) 0.0000(7)
C9 0.0144(8) 0.0197(9) 0.0145(9) -0.0006(7) 0.0022(7) -0.0039(7)
C10 0.0153(8) 0.0224(9) 0.0125(9) 0.0021(7) 0.0028(7) 0.0029(7)
C11 0.0252(10) 0.0162(9) 0.0201(10) 0.0010(7) 0.0027(8) 0.0017(7)
C12 0.0227(9) 0.0192(9) 0.0160(10) 0.0016(7) 0.0011(7) -0.0023(7)

loop_
_atom_type_symbol
_atom_type_description
_atom_type_scat_dispersion_real
_atom_type_scat_dispersion_imag
_atom_type_scat_source
C C 0.0033 0.0016 'International Tables Vol C Tables 4.2.6.8 and 6.1.1.4'
H H 0.0000 0.0000 'International Tables Vol C Tables 4.2.6.8 and 6.1.1.4'
N N 0.0061 0.0033 'International Tables Vol C Tables 4.2.6.8 and 6.1.1.4'
S S 0.1246 0.1234 'International Tables Vol C Tables 4.2.6.8 and 6.1.1.4'
Cl Cl 0.1484 0.1585 'International Tables Vol C Tables 4.2.6.8 and 6.1.1.4'

loop_
_geom_angle_atom_site_label_1
_geom_angle_atom_site_label_2
_geom_angle_atom_site_label_3
_geom_angle_site_symmetry_1
_geom_angle_site_symmetry_3
_geom_angle
_geom_angle_publ_flag
C1 S2 C4 . . 106.42(9) ?
C1 N1 C2 . . 124.42(15) ?
C1 N1 C5 . . 120.18(15) ?
C2 N1 C5 . . 115.30(13) ?
N1 C1 S1 . . 126.05(14) ?
N1 C1 S2 . . 121.84(14) ?
S1 C1 S2 . . 112.08(10) ?
N1 C2 C3 . . 113.25(15) ?
N1 C2 H2A . . 108.9 ?
C3 C2 H2A . . 108.9 ?
N1 C2 H2B . . 108.9 ?
C3 C2 H2B . . 108.9 ?
H2A C2 H2B . . 107.7 ?
C4 C3 C2 . . 110.84(16) ?
C4 C3 H3A . . 109.5 ?
C2 C3 H3A . . 109.5 ?
C4 C3 H3B . . 109.5 ?
C2 C3 H3B . . 109.5 ?
H3A C3 H3B . . 108.1 ?
C3 C4 S2 . . 110.86(13) ?
C3 C4 H4A . . 109.5 ?
S2 C4 H4A . . 109.5 ?
C3 C4 H4B . . 109.5 ?
S2 C4 H4B . . 109.5 ?
H4A C4 H4B . . 108.1 ?
N1 C5 C7 . . 108.84(14) ?
N1 C5 C6 . . 110.40(14) ?
C7 C5 C6 . . 115.16(15) ?
N1 C5 H5 . . 107.4 ?
C7 C5 H5 . . 107.4 ?
C6 C5 H5 . . 107.4 ?
C5 C6 H6A . . 109.5 ?
C5 C6 H6B . . 109.5 ?
H6A C6 H6B . . 109.5 ?
C5 C6 H6C . . 109.5 ?
H6A C6 H6C . . 109.5 ?
H6B C6 H6C . . 109.5 ?
C8 C7 C12 . . 118.30(17) ?
C8 C7 C5 . . 121.49(15) ?
C12 C7 C5 . . 120.16(16) ?
C9 C8 C7 . . 120.70(16) ?
C9 C8 H8 . . 119.7 ?
C7 C8 H8 . . 119.7 ?
C8 C9 C10 . . 120.44(16) ?
C8 C9 Cl1 . . 118.80(14) ?
C10 C9 Cl1 . . 120.75(14) ?
C11 C10 C9 . . 119.28(16) ?
C11 C10 Cl2 . . 119.71(14) ?
C9 C10 Cl2 . . 121.02(14) ?
C12 C11 C10 . . 120.12(17) ?
C12 C11 H11 . . 119.9 ?
C10 C11 H11 . . 119.9 ?
C11 C12 C7 . . 121.16(17) ?
C11 C12 H12 . . 119.4 ?
C7 C12 H12 . . 119.4 ?

loop_
_geom_bond_atom_site_label_1
_geom_bond_atom_site_label_2
_geom_bond_site_symmetry_2
_geom_bond_distance
_geom_bond_publ_flag
Cl1 C9 . 1.7317(18) ?
Cl2 C10 . 1.7292(18) ?
S1 C1 . 1.6789(19) ?
S2 C1 . 1.7430(19) ?
S2 C4 . 1.811(2) ?
N1 C1 . 1.334(2) ?
N1 C2 . 1.478(2) ?
N1 C5 . 1.483(2) ?
C2 C3 . 1.511(3) ?
C2 H2A . 0.9900 ?
C2 H2B . 0.9900 ?
C3 C4 . 1.510(3) ?
C3 H3A . 0.9900 ?
C3 H3B . 0.9900 ?
C4 H4A . 0.9900 ?
C4 H4B . 0.9900 ?
C5 C7 . 1.522(2) ?
C5 C6 . 1.522(2) ?
C5 H5 . 1.0000 ?
C6 H6A . 0.9800 ?
C6 H6B . 0.9800 ?
C6 H6C . 0.9800 ?
C7 C8 . 1.389(2) ?
C7 C12 . 1.393(2) ?
C8 C9 . 1.387(2) ?
C8 H8 . 0.9500 ?
C9 C10 . 1.387(2) ?
C10 C11 . 1.386(2) ?
C11 C12 . 1.382(3) ?
C11 H11 . 0.9500 ?
C12 H12 . 0.9500 ?

loop_
_geom_hbond_atom_site_label_D
_geom_hbond_atom_site_label_H
_geom_hbond_atom_site_label_A
_geom_hbond_site_symmetry_A
_geom_hbond_distance_DH
_geom_hbond_distance_HA
_geom_hbond_distance_DA
_geom_hbond_angle_DHA
C5 H5 S1 . 1.00 2.48 3.068(2) 117

loop_
_geom_torsion_atom_site_label_1
_geom_torsion_atom_site_label_2
_geom_torsion_atom_site_label_3
_geom_torsion_atom_site_label_4
_geom_torsion_site_symmetry_1
_geom_torsion_site_symmetry_2
_geom_torsion_site_symmetry_3
_geom_torsion_site_symmetry_4
_geom_torsion
_geom_torsion_publ_flag
C2 N1 C1 S1 . . . . -174.57(13) ?
C5 N1 C1 S1 . . . . 1.7(2) ?
C2 N1 C1 S2 . . . . 7.3(2) ?
C5 N1 C1 S2 . . . . -176.51(12) ?
C4 S2 C1 N1 . . . . -2.87(17) ?
C4 S2 C1 S1 . . . . 178.74(10) ?
C1 N1 C2 C3 . . . . -37.4(2) ?
C5 N1 C2 C3 . . . . 146.26(15) ?
N1 C2 C3 C4 . . . . 64.7(2) ?
C2 C3 C4 S2 . . . . -58.89(18) ?
C1 S2 C4 C3 . . . . 28.40(16) ?
C1 N1 C5 C7 . . . . 113.96(17) ?
C2 N1 C5 C7 . . . . -69.49(18) ?
C1 N1 C5 C6 . . . . -118.73(18) ?
C2 N1 C5 C6 . . . . 57.82(19) ?
N1 C5 C7 C8 . . . . 141.65(16) ?
C6 C5 C7 C8 . . . . 17.1(2) ?
N1 C5 C7 C12 . . . . -41.1(2) ?
C6 C5 C7 C12 . . . . -165.64(16) ?
C12 C7 C8 C9 . . . . 0.4(3) ?
C5 C7 C8 C9 . . . . 177.67(15) ?
C7 C8 C9 C10 . . . . 0.6(3) ?
C7 C8 C9 Cl1 . . . . -179.05(13) ?
C8 C9 C10 C11 . . . . -1.0(3) ?
Cl1 C9 C10 C11 . . . . 178.73(13) ?
C8 C9 C10 Cl2 . . . . 178.77(13) ?
Cl1 C9 C10 Cl2 . . . . -1.6(2) ?
C9 C10 C11 C12 . . . . 0.3(3) ?
Cl2 C10 C11 C12 . . . . -179.45(14) ?
C10 C11 C12 C7 . . . . 0.7(3) ?
C8 C7 C12 C11 . . . . -1.1(3) ?
C5 C7 C12 C11 . . . . -178.40(16) ?
